data_2023131
loop_
_publ_author_name
'Sadikhova, Nurlana D.'
'Akkurt, Mehmet'
'Ismayilov, Valeh M.'
'Yusubov, Niftali N.'
'Hasanov, Khudayar I.'
'Bhattarai, Ajaya'

_publ_section_title
;
 Crystal structure and Hirshfeld surface analysis of
 3,3&#x2032;-[ethane-1,2-diylbis(oxy)]bis(5,5-dimethylcyclohex-2-en-1-one)
 including an unknown solvate
;
_journal_coeditor_code NX2010
_journal_issue 6
_journal_name_full 'Acta Crystallographica Section E Crystallographic Communications'
_journal_paper_doi 10.1107/S2056989024004286
_journal_volume 80
_journal_year 2024
_chemical_formula_iupac 'C18 H26 O4'
_chemical_formula_moiety 'C18 H26 O4'
_chemical_formula_sum 'C18 H26 O4'
_chemical_formula_weight 306.39
_chemical_name_systematic
;
3,3'-[Ethane-1,2-diylbis(oxy)]bis(5,5-dimethylcyclohex-2-en-1-one)
;
_space_group_crystal_system monoclinic
_space_group_IT_number 15
_space_group_name_Hall '-C 2yc'
_space_group_name_H-M_alt 'C 1 2/c 1'
_atom_sites_solution_hydrogens geom
_atom_sites_solution_primary direct
_atom_sites_solution_secondary difmap
_audit_creation_method SHELXL-2019/3
_cell_angle_alpha 90
_cell_angle_beta 111.822(4)
_cell_angle_gamma 90
_cell_formula_units_Z 4
_cell_length_a 16.9184(13)
_cell_length_b 6.5230(5)
_cell_length_c 17.2645(11)
_cell_measurement_reflns_used 2235
_cell_measurement_temperature 150(2)
_cell_measurement_theta_max 27.71
_cell_measurement_theta_min 2.54
_cell_volume 1768.8(2)
_computing_cell_refinement
;
SAINT (Bruker, 2018)
;
_computing_data_collection
;
<i>APEX4</i> (Bruker, 2018)
;
_computing_data_reduction
;
SAINT (Bruker, 2018)
;
_computing_molecular_graphics
;
ORTEP-3 for Windows (Farrugia, 2012)
;
_computing_publication_material
;
PLATON (Spek, 2020)
;
_computing_structure_refinement
;
<i>SHELXL2018</i> (Sheldrick, 2015b)
;
_computing_structure_solution
;
<i>SHELXT</i> (Sheldrick, 2015a)
;
_diffrn_ambient_temperature 150(2)
_diffrn_measured_fraction_theta_full 1.000
_diffrn_measured_fraction_theta_max 0.999
_diffrn_measurement_device_type 'Bruker APEXII CCD'
_diffrn_measurement_method '\f and \w scans'
_diffrn_radiation_type MoK\a
_diffrn_radiation_wavelength 0.71073
_diffrn_reflns_av_R_equivalents 0.0464
_diffrn_reflns_av_unetI/netI 0.0380
_diffrn_reflns_limit_h_max 22
_diffrn_reflns_limit_h_min -22
_diffrn_reflns_limit_k_max 8
_diffrn_reflns_limit_k_min -8
_diffrn_reflns_limit_l_max 22
_diffrn_reflns_limit_l_min -22
_diffrn_reflns_number 10346
_diffrn_reflns_theta_full 25.242
_diffrn_reflns_theta_max 27.910
_diffrn_reflns_theta_min 2.542
_exptl_absorpt_coefficient_mu 0.080
_exptl_absorpt_correction_T_max 0.980
_exptl_absorpt_correction_T_min 0.966
_exptl_absorpt_correction_type multi-scan
_exptl_absorpt_process_details
;
(SADABS; Krause <i>et al.</i>,  2015)
;
_exptl_crystal_colour colourless
_exptl_crystal_density_diffrn 1.151
_exptl_crystal_description prism
_exptl_crystal_F_000 664
_exptl_crystal_size_max 0.330
_exptl_crystal_size_mid 0.290
_exptl_crystal_size_min 0.180
_refine_diff_density_max 0.263
_refine_diff_density_min -0.200
_refine_ls_extinction_method none
_refine_ls_goodness_of_fit_ref 1.036
_refine_ls_hydrogen_treatment constr
_refine_ls_matrix_type full
_refine_ls_number_parameters 102
_refine_ls_number_reflns 2111
_refine_ls_number_restraints 0
_refine_ls_restrained_S_all 1.036
_refine_ls_R_factor_all 0.0672
_refine_ls_R_factor_gt 0.0452
_refine_ls_shift/su_max 0.000
_refine_ls_shift/su_mean 0.000
_refine_ls_structure_factor_coef Fsqd
_refine_ls_weighting_details 'w=1/[\s^2^(Fo^2^)+(0.0456P)^2^+1.1303P] where P=(Fo^2^+2Fc^2^)/3'
_refine_ls_weighting_scheme calc
_refine_ls_wR_factor_gt 0.1066
_refine_ls_wR_factor_ref 0.1180
_reflns_number_gt 1559
_reflns_number_total 2111
_reflns_threshold_expression 'I > 2\s(I)'
_cod_data_source_file nx2010.cif
_cod_data_source_block I
_cod_original_sg_symbol_H-M 'C 2/c'
_cod_database_code 2023131
_shelx_space_group_comment
;
The symmetry employed for this shelxl refinement is uniquely defined
by the following loop, which should always be used as a source of
symmetry information in preference to the above space-group names.
They are only intended as comments.
;
_shelx_estimated_absorpt_t_min 0.974
_shelx_estimated_absorpt_t_max 0.986

loop_
_space_group_symop_operation_xyz
'x, y, z'
'-x, y, -z+1/2'
'x+1/2, y+1/2, z'
'-x+1/2, y+1/2, -z+1/2'
'-x, -y, -z'
'x, -y, z-1/2'
'-x+1/2, -y+1/2, -z'
'x+1/2, -y+1/2, z-1/2'

loop_
_atom_site_type_symbol
_atom_site_label
_atom_site_fract_x
_atom_site_fract_y
_atom_site_fract_z
_atom_site_U_iso_or_equiv
_atom_site_adp_type
_atom_site_calc_flag
_atom_site_occupancy
_atom_site_disorder_assembly
_atom_site_disorder_group
O O1 0.44150(6) 0.32631(17) 0.28986(6) 0.0333(3) Uani d 1 . .
O O2 0.42054(9) 0.1572(2) 0.54805(7) 0.0545(4) Uani d 1 . .
C C6 0.30515(9) 0.5396(2) 0.39219(8) 0.0252(3) Uani d 1 . .
C C2 0.41732(8) 0.3534(2) 0.35542(8) 0.0264(3) Uani d 1 . .
C C3 0.43558(8) 0.2261(2) 0.42109(8) 0.0276(3) Uani d 1 . .
H H3 0.468878 0.106836 0.424213 0.033 Uiso calc 1 . .
C C7 0.36773(9) 0.5477(2) 0.34683(9) 0.0311(3) Uani d 1 . .
H H7A 0.335662 0.575102 0.286885 0.037 Uiso calc 1 . .
H H7B 0.407869 0.662711 0.369541 0.037 Uiso calc 1 . .
C C5 0.35360(9) 0.4640(2) 0.48148(8) 0.0296(3) Uani d 1 . .
H H5A 0.392750 0.573764 0.513085 0.036 Uiso calc 1 . .
H H5B 0.312185 0.439501 0.508610 0.036 Uiso calc 1 . .
C C4 0.40447(9) 0.2706(2) 0.48729(8) 0.0299(3) Uani d 1 . .
C C1 0.49293(9) 0.1495(3) 0.29054(9) 0.0316(4) Uani d 1 . .
H H1A 0.463346 0.022376 0.295832 0.038 Uiso calc 1 . .
H H1B 0.548105 0.157036 0.338214 0.038 Uiso calc 1 . .
C C8 0.23173(9) 0.3930(3) 0.34703(10) 0.0350(4) Uani d 1 . .
H H8A 0.201336 0.441546 0.289903 0.052 Uiso calc 1 . .
H H8B 0.192439 0.388104 0.376769 0.052 Uiso calc 1 . .
H H8C 0.254452 0.255480 0.345518 0.052 Uiso calc 1 . .
C C9 0.26825(12) 0.7527(3) 0.39343(10) 0.0429(4) Uani d 1 . .
H H9A 0.314317 0.847356 0.423877 0.064 Uiso calc 1 . .
H H9B 0.227197 0.745890 0.421145 0.064 Uiso calc 1 . .
H H9C 0.239567 0.801562 0.336078 0.064 Uiso calc 1 . .

loop_
_atom_site_aniso_label
_atom_site_aniso_U_11
_atom_site_aniso_U_22
_atom_site_aniso_U_33
_atom_site_aniso_U_12
_atom_site_aniso_U_13
_atom_site_aniso_U_23
O1 0.0318(5) 0.0481(7) 0.0280(5) 0.0114(5) 0.0202(4) 0.0110(5)
O2 0.0716(9) 0.0690(9) 0.0366(6) 0.0442(7) 0.0362(6) 0.0280(6)
C6 0.0289(7) 0.0247(7) 0.0238(7) 0.0061(6) 0.0121(6) 0.0007(5)
C2 0.0206(6) 0.0374(8) 0.0251(7) 0.0023(6) 0.0130(5) 0.0031(6)
C3 0.0255(7) 0.0352(8) 0.0259(7) 0.0101(6) 0.0141(6) 0.0058(6)
C7 0.0341(8) 0.0309(8) 0.0319(7) 0.0035(6) 0.0163(6) 0.0082(6)
C5 0.0342(8) 0.0323(8) 0.0244(7) 0.0065(6) 0.0134(6) -0.0016(6)
C4 0.0291(7) 0.0393(8) 0.0237(7) 0.0107(6) 0.0124(6) 0.0056(6)
C1 0.0259(7) 0.0468(9) 0.0274(7) 0.0067(6) 0.0160(6) 0.0036(6)
C8 0.0247(7) 0.0441(9) 0.0355(8) 0.0049(6) 0.0106(6) -0.0037(7)
C9 0.0584(11) 0.0332(9) 0.0406(9) 0.0173(8) 0.0223(8) 0.0045(7)

loop_
_atom_type_symbol
_atom_type_description
_atom_type_scat_dispersion_real
_atom_type_scat_dispersion_imag
_atom_type_scat_source
C C 0.0033 0.0016 'International Tables Vol C Tables 4.2.6.8 and 6.1.1.4'
H H 0.0000 0.0000 'International Tables Vol C Tables 4.2.6.8 and 6.1.1.4'
O O 0.0106 0.0060 'International Tables Vol C Tables 4.2.6.8 and 6.1.1.4'

loop_
_geom_angle_atom_site_label_1
_geom_angle_atom_site_label_2
_geom_angle_atom_site_label_3
_geom_angle_site_symmetry_1
_geom_angle_site_symmetry_3
_geom_angle
_geom_angle_publ_flag
C2 O1 C1 . . 117.88(10) ?
C9 C6 C8 . . 108.50(12) ?
C9 C6 C5 . . 110.31(11) ?
C8 C6 C5 . . 109.89(12) ?
C9 C6 C7 . . 109.84(12) ?
C8 C6 C7 . . 110.15(11) ?
C5 C6 C7 . . 108.15(11) ?
C3 C2 O1 . . 125.39(13) ?
C3 C2 C7 . . 123.44(12) ?
O1 C2 C7 . . 111.17(11) ?
C2 C3 C4 . . 120.14(13) ?
C2 C3 H3 . . 119.9 ?
C4 C3 H3 . . 119.9 ?
C2 C7 C6 . . 112.86(11) ?
C2 C7 H7A . . 109.0 ?
C6 C7 H7A . . 109.0 ?
C2 C7 H7B . . 109.0 ?
C6 C7 H7B . . 109.0 ?
H7A C7 H7B . . 107.8 ?
C4 C5 C6 . . 114.46(11) ?
C4 C5 H5A . . 108.6 ?
C6 C5 H5A . . 108.6 ?
C4 C5 H5B . . 108.6 ?
C6 C5 H5B . . 108.6 ?
H5A C5 H5B . . 107.6 ?
O2 C4 C3 . . 121.41(13) ?
O2 C4 C5 . . 119.97(12) ?
C3 C4 C5 . . 118.59(12) ?
O1 C1 C1 . 2_655 107.24(10) ?
O1 C1 H1A . . 110.3 ?
C1 C1 H1A 2_655 . 110.3 ?
O1 C1 H1B . . 110.3 ?
C1 C1 H1B 2_655 . 110.3 ?
H1A C1 H1B . . 108.5 ?
C6 C8 H8A . . 109.5 ?
C6 C8 H8B . . 109.5 ?
H8A C8 H8B . . 109.5 ?
C6 C8 H8C . . 109.5 ?
H8A C8 H8C . . 109.5 ?
H8B C8 H8C . . 109.5 ?
C6 C9 H9A . . 109.5 ?
C6 C9 H9B . . 109.5 ?
H9A C9 H9B . . 109.5 ?
C6 C9 H9C . . 109.5 ?
H9A C9 H9C . . 109.5 ?
H9B C9 H9C . . 109.5 ?

loop_
_geom_bond_atom_site_label_1
_geom_bond_atom_site_label_2
_geom_bond_site_symmetry_2
_geom_bond_distance
_geom_bond_publ_flag
O1 C2 . 1.3507(16) ?
O1 C1 . 1.4423(17) ?
O2 C4 . 1.2284(17) ?
C6 C9 . 1.527(2) ?
C6 C8 . 1.532(2) ?
C6 C5 . 1.5336(19) ?
C6 C7 . 1.5340(19) ?
C2 C3 . 1.3454(19) ?
C2 C7 . 1.496(2) ?
C3 C4 . 1.4543(18) ?
C3 H3 . 0.9500 ?
C7 H7A . 0.9900 ?
C7 H7B . 0.9900 ?
C5 C4 . 1.5096(19) ?
C5 H5A . 0.9900 ?
C5 H5B . 0.9900 ?
C1 C1 2_655 1.505(3) ?
C1 H1A . 0.9900 ?
C1 H1B . 0.9900 ?
C8 H8A . 0.9800 ?
C8 H8B . 0.9800 ?
C8 H8C . 0.9800 ?
C9 H9A . 0.9800 ?
C9 H9B . 0.9800 ?
C9 H9C . 0.9800 ?

loop_
_geom_hbond_atom_site_label_D
_geom_hbond_atom_site_label_H
_geom_hbond_atom_site_label_A
_geom_hbond_site_symmetry_A
_geom_hbond_distance_DH
_geom_hbond_distance_HA
_geom_hbond_distance_DA
_geom_hbond_angle_DHA
_geom_hbond_publ_flag
C3 H3 O2 5_656 0.95 2.46 3.391(2) 168 yes

loop_
_geom_torsion_atom_site_label_1
_geom_torsion_atom_site_label_2
_geom_torsion_atom_site_label_3
_geom_torsion_atom_site_label_4
_geom_torsion_site_symmetry_1
_geom_torsion_site_symmetry_2
_geom_torsion_site_symmetry_3
_geom_torsion_site_symmetry_4
_geom_torsion
_geom_torsion_publ_flag
C1 O1 C2 C3 . . . . -1.6(2) ?
C1 O1 C2 C7 . . . . 177.57(12) ?
O1 C2 C3 C4 . . . . -178.91(13) ?
C7 C2 C3 C4 . . . . 2.0(2) ?
C3 C2 C7 C6 . . . . -28.0(2) ?
O1 C2 C7 C6 . . . . 152.85(12) ?
C9 C6 C7 C2 . . . . 170.39(13) ?
C8 C6 C7 C2 . . . . -70.16(15) ?
C5 C6 C7 C2 . . . . 49.95(16) ?
C9 C6 C5 C4 . . . . -170.57(13) ?
C8 C6 C5 C4 . . . . 69.86(16) ?
C7 C6 C5 C4 . . . . -50.42(16) ?
C2 C3 C4 O2 . . . . -179.70(15) ?
C2 C3 C4 C5 . . . . -1.5(2) ?
C6 C5 C4 O2 . . . . -154.38(15) ?
C6 C5 C4 C3 . . . . 27.4(2) ?
C2 O1 C1 C1 . . . 2_655 177.15(12) ?
